data_4036299
loop_
_publ_author_name
'Seo, Yeon Ji'
'Kim, Jin-ah'
'Lee, Hyeon-Kyu'

_publ_section_title
;
 Stereoselective Synthesis of 4-Substituted Cyclic
 Sulfamidate-5-Phosphonates by Using Rh-Catalyzed, Asymmetric Transfer
 Hydrogenation with Accompanying Dynamic Kinetic Resolution.
;
_journal_issue 17
_journal_name_full 'The Journal of organic chemistry'
_journal_page_first 8887
_journal_page_last 8902
_journal_paper_doi 10.1021/acs.joc.5b01434
_journal_volume 80
_journal_year 2015
_chemical_formula_sum 'C17 H26 N O8 P S'
_chemical_formula_weight 435.42
_space_group_IT_number 19
_space_group_name_Hall 'P 2ac 2ab'
_space_group_name_H-M_alt 'P 21 21 21'
_symmetry_cell_setting orthorhombic
_symmetry_space_group_name_H-M 'P 21 21 21'
_atom_sites_solution_hydrogens geom
_atom_sites_solution_primary direct
_atom_sites_solution_secondary difmap
_audit_creation_method SHELXL-97
_cell_angle_alpha 90.00
_cell_angle_beta 90.00
_cell_angle_gamma 90.00
_cell_formula_units_Z 12
_cell_length_a 8.3695(2)
_cell_length_b 27.3023(8)
_cell_length_c 27.5300(8)
_cell_measurement_reflns_used 9907
_cell_measurement_temperature 100(1)
_cell_measurement_theta_max 20.49
_cell_measurement_theta_min 2.34
_cell_volume 6290.8(3)
_computing_cell_refinement 'Bruker SAINT'
_computing_data_collection 'Bruker APEX2'
_computing_data_reduction 'Bruker SAINT'
_computing_molecular_graphics 'Bruker SHELXTL'
_computing_publication_material 'Bruker SHELXTL'
_computing_structure_refinement 'SHELXL-97 (Sheldrick, 2008)'
_computing_structure_solution 'SHELXS-97 (Sheldrick, 2008)'
_diffrn_ambient_temperature 100(1)
_diffrn_measured_fraction_theta_full 0.996
_diffrn_measured_fraction_theta_max 0.996
_diffrn_measurement_device_type 'Bruker APEX-II CCD'
_diffrn_measurement_method '\f and \w scans'
_diffrn_radiation_monochromator graphite
_diffrn_radiation_source 'fine-focus sealed tube'
_diffrn_radiation_type MoK\a
_diffrn_radiation_wavelength 0.71073
_diffrn_reflns_av_R_equivalents 0.1004
_diffrn_reflns_av_sigmaI/netI 0.0735
_diffrn_reflns_limit_h_max 11
_diffrn_reflns_limit_h_min -11
_diffrn_reflns_limit_k_max 36
_diffrn_reflns_limit_k_min -35
_diffrn_reflns_limit_l_max 36
_diffrn_reflns_limit_l_min -36
_diffrn_reflns_number 172438
_diffrn_reflns_theta_full 28.30
_diffrn_reflns_theta_max 28.30
_diffrn_reflns_theta_min 1.05
_exptl_absorpt_coefficient_mu 0.273
_exptl_absorpt_correction_T_max 0.9865
_exptl_absorpt_correction_T_min 0.9473
_exptl_absorpt_correction_type multi-scan
_exptl_absorpt_process_details 'Bruker SADABS'
_exptl_crystal_colour silver
_exptl_crystal_density_diffrn 1.379
_exptl_crystal_density_meas ?
_exptl_crystal_density_method 'not measured'
_exptl_crystal_description Block
_exptl_crystal_F_000 2760
_exptl_crystal_size_max 0.20
_exptl_crystal_size_mid 0.17
_exptl_crystal_size_min 0.05
_refine_diff_density_max 0.880
_refine_diff_density_min -0.481
_refine_diff_density_rms 0.066
_refine_ls_abs_structure_details 'Flack H D (1983), Acta Cryst. A39, 876-881'
_refine_ls_abs_structure_Flack -0.01(6)
_refine_ls_extinction_method none
_refine_ls_goodness_of_fit_ref 1.040
_refine_ls_hydrogen_treatment refxyz
_refine_ls_matrix_type full
_refine_ls_number_parameters 757
_refine_ls_number_reflns 15571
_refine_ls_number_restraints 2
_refine_ls_restrained_S_all 1.055
_refine_ls_R_factor_all 0.0961
_refine_ls_R_factor_gt 0.0586
_refine_ls_shift/su_max 0.001
_refine_ls_shift/su_mean 0.000
_refine_ls_structure_factor_coef Fsqd
_refine_ls_weighting_details 'calc w=1/[\s^2^(Fo^2^)+(0.0602P)^2^+1.7256P] where P=(Fo^2^+2Fc^2^)/3'
_refine_ls_weighting_scheme calc
_refine_ls_wR_factor_gt 0.1190
_refine_ls_wR_factor_ref 0.1339
_reflns_number_gt 11048
_reflns_number_total 15571
_reflns_threshold_expression >2sigma(I)
_cod_data_source_file jo5b01434_si_001.cif
_cod_data_source_block 20130404lt2_0m
_cod_depositor_comments
;
The following automatic conversions were performed:

data item '_symmetry_cell_setting' value 'Orthorhombic' was changed
to 'orthorhombic' in accordance with the
/home/saulius/struct/COD-crude-data/automatic-downloads/DataCite-retrospective/ACS/depositions/lib/dictionaries/cif_core.dic
dictionary named 'cif_core.dic' version 2.4.2 last updated on
2011-04-26.

data item '_exptl_crystal_density_meas' value 'none' was changed to
'?' -- the value is perceived as not measured.

Automatic conversion script
Id: cif_fix_values 6909 2019-04-08 15:41:33Z antanas 
;
_cod_original_sg_symbol_H-M P2(1)2(1)2(1)
_cod_database_code 4036299

loop_
_symmetry_equiv_pos_as_xyz
'x, y, z'
'x+1/2, -y+1/2, -z'
'-x, y+1/2, -z+1/2'
'-x+1/2, -y, z+1/2'

loop_
_atom_site_label
_atom_site_type_symbol
_atom_site_fract_x
_atom_site_fract_y
_atom_site_fract_z
_atom_site_U_iso_or_equiv
_atom_site_adp_type
_atom_site_occupancy
_atom_site_symmetry_multiplicity
_atom_site_calc_flag
_atom_site_refinement_flags
S1 S 0.05037(11) 0.36827(3) 0.75727(3) 0.0285(2) Uani 1 1 d .
S11 S 0.58295(11) 0.15033(3) 0.57943(3) 0.0294(2) Uani 1 1 d .
S21 S -0.12855(10) -0.13745(3) 0.40261(3) 0.02456(19) Uani 1 1 d .
P1 P 0.25519(12) 0.29486(3) 0.64345(3) 0.0322(2) Uani 1 1 d .
P2 P 0.75524(11) 0.21387(3) 0.70346(3) 0.0272(2) Uani 1 1 d .
P3 P -0.34749(10) -0.20583(3) 0.51757(3) 0.0247(2) Uani 1 1 d .
O1 O 0.1338(3) 0.40428(9) 0.78415(8) 0.0343(6) Uani 1 1 d .
O2 O -0.0523(3) 0.33529(9) 0.78188(9) 0.0363(6) Uani 1 1 d .
O3 O 0.1782(3) 0.33957(8) 0.72621(8) 0.0270(5) Uani 1 1 d .
O4 O 0.3104(3) 0.24979(9) 0.66645(9) 0.0401(7) Uani 1 1 d .
O5 O 0.1654(3) 0.28823(10) 0.59416(9) 0.0454(7) Uani 1 1 d .
O6 O 0.3804(3) 0.33549(9) 0.63427(9) 0.0404(7) Uani 1 1 d .
O7 O -0.2726(3) 0.42218(9) 0.67782(9) 0.0389(6) Uani 1 1 d .
O8 O -0.2072(3) 0.42905(8) 0.75811(8) 0.0286(5) Uani 1 1 d .
O11 O 0.6819(3) 0.12434(9) 0.54681(9) 0.0379(6) Uani 1 1 d .
O12 O 0.4617(3) 0.18162(9) 0.56083(9) 0.0377(6) Uani 1 1 d .
O13 O 0.6963(3) 0.17968(8) 0.61499(8) 0.0294(6) Uani 1 1 d .
O14 O 0.7846(3) 0.26454(8) 0.68851(9) 0.0346(6) Uani 1 1 d .
O15 O 0.6698(3) 0.20745(8) 0.75383(8) 0.0335(6) Uani 1 1 d .
O16 O 0.9039(3) 0.17967(8) 0.70401(9) 0.0312(6) Uani 1 1 d .
O17 O 0.3026(3) 0.06696(9) 0.64847(9) 0.0362(6) Uani 1 1 d .
O18 O 0.3625(3) 0.07809(9) 0.56829(8) 0.0329(6) Uani 1 1 d .
O21 O -0.0353(3) -0.17275(9) 0.37722(8) 0.0331(6) Uani 1 1 d .
O22 O -0.2034(3) -0.09945(9) 0.37607(8) 0.0313(6) Uani 1 1 d .
O23 O -0.2624(3) -0.16352(8) 0.43370(7) 0.0232(5) Uani 1 1 d .
O24 O -0.4063(3) -0.25214(8) 0.49751(8) 0.0297(5) Uani 1 1 d .
O25 O -0.4711(3) -0.16365(8) 0.52137(8) 0.0299(6) Uani 1 1 d .
O26 O -0.2652(3) -0.20902(8) 0.56856(7) 0.0261(5) Uani 1 1 d .
O27 O 0.2086(3) -0.09199(9) 0.48105(8) 0.0341(6) Uani 1 1 d .
O28 O 0.1372(3) -0.07879(8) 0.40221(8) 0.0262(5) Uani 1 1 d .
N1 N -0.0396(3) 0.39197(10) 0.70840(10) 0.0261(6) Uani 1 1 d .
N11 N 0.5105(3) 0.11493(10) 0.62343(10) 0.0270(7) Uani 1 1 d .
N21 N -0.0303(3) -0.11742(10) 0.45094(9) 0.0239(6) Uani 1 1 d .
C1 C 0.2192(4) 0.44190(12) 0.65781(12) 0.0270(8) Uani 1 1 d .
H1B H 0.2190 0.4435 0.6923 0.032 Uiso 1 1 calc R
C2 C 0.3171(4) 0.47268(12) 0.63133(13) 0.0324(9) Uani 1 1 d .
H2B H 0.3840 0.4954 0.6478 0.039 Uiso 1 1 calc R
C3 C 0.3189(5) 0.47079(14) 0.58134(13) 0.0352(9) Uani 1 1 d .
H3A H 0.3866 0.4920 0.5633 0.042 Uiso 1 1 calc R
C4 C 0.2208(5) 0.43759(14) 0.55758(13) 0.0389(10) Uani 1 1 d .
H4B H 0.2219 0.4358 0.5231 0.047 Uiso 1 1 calc R
C5 C 0.1211(5) 0.40699(13) 0.58403(13) 0.0333(8) Uani 1 1 d .
H5A H 0.0526 0.3848 0.5675 0.040 Uiso 1 1 calc R
C6 C 0.1208(4) 0.40860(12) 0.63410(12) 0.0259(8) Uani 1 1 d .
C7 C 0.0192(4) 0.37220(12) 0.66179(12) 0.0260(8) Uani 1 1 d .
H7A H -0.0742 0.3626 0.6412 0.031 Uiso 1 1 calc R
C8 C 0.1043(4) 0.32550(12) 0.67965(12) 0.0262(8) Uani 1 1 d .
H8A H 0.0195 0.3008 0.6871 0.031 Uiso 1 1 calc R
C9 C 0.0933(7) 0.24175(17) 0.5821(2) 0.0818(19) Uani 1 1 d D
H9A H 0.0519 0.2262 0.6120 0.098 Uiso 1 1 calc R
H9B H 0.1753 0.2198 0.5680 0.098 Uiso 1 1 calc R
C10 C -0.0379(8) 0.2480(2) 0.5472(2) 0.156(4) Uani 1 1 d D
H10A H -0.0859 0.2160 0.5402 0.234 Uiso 1 1 calc R
H10B H 0.0037 0.2623 0.5171 0.234 Uiso 1 1 calc R
H10C H -0.1191 0.2697 0.5611 0.234 Uiso 1 1 calc R
C11 C 0.5347(6) 0.3296(3) 0.61202(19) 0.093(2) Uani 1 1 d D
H11A H 0.5961 0.3057 0.6315 0.112 Uiso 1 1 calc R
H11B H 0.5915 0.3614 0.6142 0.112 Uiso 1 1 calc R
C12 C 0.5387(11) 0.3136(3) 0.5613(2) 0.175(4) Uani 1 1 d D
H12B H 0.6499 0.3101 0.5508 0.263 Uiso 1 1 calc R
H12C H 0.4848 0.3380 0.5410 0.263 Uiso 1 1 calc R
H12D H 0.4839 0.2821 0.5583 0.263 Uiso 1 1 calc R
C13 C -0.1873(4) 0.41537(12) 0.71196(13) 0.0286(8) Uani 1 1 d .
C14 C -0.3691(4) 0.43310(13) 0.78027(14) 0.0356(9) Uani 1 1 d .
C15 C -0.4537(5) 0.47795(13) 0.76071(14) 0.0399(10) Uani 1 1 d .
H15A H -0.3912 0.5073 0.7685 0.060 Uiso 1 1 calc R
H15B H -0.5598 0.4805 0.7755 0.060 Uiso 1 1 calc R
H15C H -0.4647 0.4751 0.7254 0.060 Uiso 1 1 calc R
C16 C -0.4602(5) 0.38662(14) 0.7696(2) 0.0628(15) Uani 1 1 d .
H16A H -0.4020 0.3585 0.7829 0.094 Uiso 1 1 calc R
H16B H -0.4716 0.3827 0.7343 0.094 Uiso 1 1 calc R
H16C H -0.5663 0.3884 0.7845 0.094 Uiso 1 1 calc R
C17 C -0.3289(5) 0.43844(17) 0.83293(14) 0.0510(12) Uani 1 1 d .
H17A H -0.2743 0.4088 0.8443 0.076 Uiso 1 1 calc R
H17B H -0.4273 0.4432 0.8516 0.076 Uiso 1 1 calc R
H17C H -0.2587 0.4668 0.8374 0.076 Uiso 1 1 calc R
C21 C 0.7867(4) 0.06832(12) 0.66632(12) 0.0248(7) Uani 1 1 d .
H21B H 0.7850 0.0722 0.6320 0.030 Uiso 1 1 calc R
C22 C 0.8953(4) 0.03662(12) 0.68743(13) 0.0309(8) Uani 1 1 d .
H22B H 0.9680 0.0188 0.6677 0.037 Uiso 1 1 calc R
C23 C 0.8981(4) 0.03083(12) 0.73759(13) 0.0296(8) Uani 1 1 d .
H23A H 0.9721 0.0089 0.7521 0.036 Uiso 1 1 calc R
C24 C 0.7933(4) 0.05698(12) 0.76640(12) 0.0287(8) Uani 1 1 d .
H24B H 0.7958 0.0534 0.8007 0.034 Uiso 1 1 calc R
C25 C 0.6845(4) 0.08848(12) 0.74492(12) 0.0262(8) Uani 1 1 d .
H25A H 0.6121 0.1062 0.7648 0.031 Uiso 1 1 calc R
C26 C 0.6793(4) 0.09462(12) 0.69517(12) 0.0236(7) Uani 1 1 d .
C27 C 0.5608(4) 0.12986(12) 0.67307(12) 0.0256(7) Uani 1 1 d .
H27A H 0.4642 0.1315 0.6944 0.031 Uiso 1 1 calc R
C28 C 0.6194(4) 0.18263(12) 0.66278(12) 0.0253(7) Uani 1 1 d .
H28A H 0.5226 0.2038 0.6592 0.030 Uiso 1 1 calc R
C29 C 0.6318(5) 0.24803(13) 0.78587(14) 0.0404(10) Uani 1 1 d .
H29A H 0.6795 0.2786 0.7730 0.048 Uiso 1 1 calc R
H29B H 0.6773 0.2419 0.8185 0.048 Uiso 1 1 calc R
C30 C 0.4534(5) 0.25371(14) 0.78959(14) 0.0404(9) Uani 1 1 d .
H30A H 0.4282 0.2810 0.8114 0.061 Uiso 1 1 calc R
H30B H 0.4067 0.2235 0.8025 0.061 Uiso 1 1 calc R
H30C H 0.4090 0.2604 0.7573 0.061 Uiso 1 1 calc R
C31 C 1.0213(5) 0.18380(15) 0.74307(15) 0.0432(10) Uani 1 1 d .
H31A H 0.9748 0.1724 0.7741 0.052 Uiso 1 1 calc R
H31B H 1.0553 0.2183 0.7470 0.052 Uiso 1 1 calc R
C32 C 1.1590(5) 0.15295(15) 0.72945(16) 0.0480(11) Uani 1 1 d .
H32A H 1.2401 0.1545 0.7551 0.072 Uiso 1 1 calc R
H32B H 1.2048 0.1649 0.6989 0.072 Uiso 1 1 calc R
H32C H 1.1236 0.1190 0.7253 0.072 Uiso 1 1 calc R
C33 C 0.3791(4) 0.08444(13) 0.61585(14) 0.0307(8) Uani 1 1 d .
C34 C 0.2040(4) 0.06397(14) 0.54680(14) 0.0365(9) Uani 1 1 d .
C35 C 0.0798(5) 0.09938(16) 0.56479(15) 0.0498(11) Uani 1 1 d .
H35A H 0.0620 0.0941 0.5996 0.075 Uiso 1 1 calc R
H35B H -0.0203 0.0941 0.5471 0.075 Uiso 1 1 calc R
H35C H 0.1169 0.1330 0.5594 0.075 Uiso 1 1 calc R
C36 C 0.1672(5) 0.01169(15) 0.55836(17) 0.0563(13) Uani 1 1 d .
H36A H 0.1457 0.0084 0.5932 0.085 Uiso 1 1 calc R
H36B H 0.2588 -0.0089 0.5496 0.085 Uiso 1 1 calc R
H36C H 0.0731 0.0012 0.5399 0.085 Uiso 1 1 calc R
C37 C 0.2373(5) 0.07072(18) 0.49286(14) 0.0568(13) Uani 1 1 d .
H37A H 0.2610 0.1052 0.4863 0.085 Uiso 1 1 calc R
H37B H 0.1432 0.0607 0.4741 0.085 Uiso 1 1 calc R
H37C H 0.3290 0.0505 0.4834 0.085 Uiso 1 1 calc R
C41 C -0.1441(4) -0.09481(12) 0.57671(12) 0.0275(8) Uani 1 1 d .
H41A H -0.0727 -0.1171 0.5919 0.033 Uiso 1 1 calc R
C42 C -0.2208(5) -0.05900(13) 0.60424(12) 0.0336(9) Uani 1 1 d .
H42A H -0.2013 -0.0570 0.6382 0.040 Uiso 1 1 calc R
C43 C -0.3243(4) -0.02661(13) 0.58269(13) 0.0317(9) Uani 1 1 d .
H43A H -0.3759 -0.0023 0.6017 0.038 Uiso 1 1 calc R
C44 C -0.3534(4) -0.02935(12) 0.53368(13) 0.0313(8) Uani 1 1 d .
H44A H -0.4261 -0.0072 0.5189 0.038 Uiso 1 1 calc R
C45 C -0.2761(4) -0.06485(12) 0.50547(12) 0.0283(8) Uani 1 1 d .
H45A H -0.2949 -0.0663 0.4715 0.034 Uiso 1 1 calc R
C46 C -0.1720(4) -0.09794(11) 0.52720(11) 0.0229(7) Uani 1 1 d .
C47 C -0.0895(4) -0.13756(11) 0.49758(11) 0.0214(7) Uani 1 1 d .
H47A H 0.0031 -0.1506 0.5165 0.026 Uiso 1 1 calc R
C48 C -0.1915(4) -0.18083(12) 0.47943(11) 0.0225(7) Uani 1 1 d .
H48A H -0.1169 -0.2082 0.4712 0.027 Uiso 1 1 calc R
C49 C -0.5534(5) -0.14793(13) 0.56535(13) 0.0327(8) Uani 1 1 d .
H49A H -0.6174 -0.1183 0.5580 0.039 Uiso 1 1 calc R
H49B H -0.4731 -0.1390 0.5902 0.039 Uiso 1 1 calc R
C50 C -0.6607(5) -0.18662(14) 0.58545(14) 0.0386(9) Uani 1 1 d .
H50A H -0.7125 -0.1744 0.6150 0.058 Uiso 1 1 calc R
H50B H -0.5977 -0.2158 0.5932 0.058 Uiso 1 1 calc R
H50C H -0.7423 -0.1950 0.5613 0.058 Uiso 1 1 calc R
C51 C -0.2004(4) -0.25523(12) 0.58721(12) 0.0284(8) Uani 1 1 d .
H51A H -0.1546 -0.2748 0.5603 0.034 Uiso 1 1 calc R
H51B H -0.2861 -0.2746 0.6028 0.034 Uiso 1 1 calc R
C52 C -0.0731(5) -0.24285(14) 0.62359(15) 0.0429(10) Uani 1 1 d .
H52A H -0.0276 -0.2731 0.6368 0.064 Uiso 1 1 calc R
H52B H -0.1198 -0.2235 0.6500 0.064 Uiso 1 1 calc R
H52C H 0.0113 -0.2238 0.6077 0.064 Uiso 1 1 calc R
C53 C 0.1206(4) -0.09544(12) 0.44731(12) 0.0257(7) Uani 1 1 d .
C54 C 0.2982(4) -0.06949(13) 0.38110(13) 0.0290(8) Uani 1 1 d .
C55 C 0.3810(5) -0.02777(15) 0.40702(14) 0.0459(11) Uani 1 1 d .
H55A H 0.3160 0.0020 0.4042 0.069 Uiso 1 1 calc R
H55B H 0.4859 -0.0221 0.3922 0.069 Uiso 1 1 calc R
H55C H 0.3946 -0.0361 0.4414 0.069 Uiso 1 1 calc R
C56 C 0.3908(5) -0.11668(14) 0.38387(15) 0.0430(10) Uani 1 1 d .
H56A H 0.3331 -0.1423 0.3662 0.064 Uiso 1 1 calc R
H56B H 0.4029 -0.1264 0.4179 0.064 Uiso 1 1 calc R
H56C H 0.4965 -0.1120 0.3693 0.064 Uiso 1 1 calc R
C57 C 0.2587(5) -0.05569(14) 0.32949(13) 0.0380(9) Uani 1 1 d .
H57A H 0.2072 -0.0835 0.3132 0.057 Uiso 1 1 calc R
H57B H 0.3571 -0.0471 0.3122 0.057 Uiso 1 1 calc R
H57C H 0.1860 -0.0275 0.3295 0.057 Uiso 1 1 calc R

loop_
_atom_site_aniso_label
_atom_site_aniso_U_11
_atom_site_aniso_U_22
_atom_site_aniso_U_33
_atom_site_aniso_U_23
_atom_site_aniso_U_13
_atom_site_aniso_U_12
S1 0.0253(5) 0.0335(5) 0.0267(4) 0.0000(4) -0.0025(4) 0.0031(4)
S11 0.0262(5) 0.0359(5) 0.0262(5) 0.0025(4) -0.0017(4) -0.0009(4)
S21 0.0230(4) 0.0297(5) 0.0210(4) 0.0001(3) 0.0002(3) -0.0004(4)
P1 0.0339(5) 0.0310(5) 0.0318(5) -0.0029(4) -0.0030(4) 0.0106(5)
P2 0.0261(5) 0.0237(5) 0.0319(5) -0.0003(4) -0.0019(4) -0.0019(4)
P3 0.0246(5) 0.0244(5) 0.0250(4) 0.0017(4) 0.0013(4) -0.0014(4)
O1 0.0301(14) 0.0420(14) 0.0309(14) -0.0104(11) -0.0107(12) 0.0041(12)
O2 0.0312(14) 0.0407(15) 0.0369(15) 0.0082(12) 0.0024(12) -0.0011(12)
O3 0.0248(13) 0.0306(13) 0.0256(12) -0.0014(10) -0.0016(10) 0.0082(10)
O4 0.0441(16) 0.0321(14) 0.0440(16) 0.0008(12) -0.0012(13) 0.0191(13)
O5 0.0608(19) 0.0402(16) 0.0351(14) -0.0113(13) -0.0159(14) 0.0159(15)
O6 0.0300(14) 0.0423(16) 0.0488(16) 0.0049(13) 0.0101(13) 0.0040(12)
O7 0.0307(15) 0.0419(16) 0.0440(16) -0.0059(12) -0.0096(13) 0.0112(13)
O8 0.0198(12) 0.0326(13) 0.0335(13) -0.0036(11) 0.0018(10) 0.0014(10)
O11 0.0307(14) 0.0507(17) 0.0323(14) -0.0062(12) 0.0042(12) -0.0013(13)
O12 0.0343(15) 0.0408(15) 0.0379(15) 0.0086(12) -0.0086(12) 0.0046(13)
O13 0.0253(13) 0.0346(14) 0.0285(13) 0.0013(11) 0.0010(10) -0.0058(11)
O14 0.0344(15) 0.0260(13) 0.0434(15) 0.0027(11) 0.0000(12) -0.0037(11)
O15 0.0421(15) 0.0244(12) 0.0341(14) -0.0043(11) 0.0086(12) 0.0000(12)
O16 0.0223(13) 0.0358(14) 0.0355(14) -0.0036(11) -0.0059(11) 0.0040(11)
O17 0.0354(15) 0.0355(14) 0.0378(15) -0.0001(12) 0.0043(12) -0.0102(12)
O18 0.0231(13) 0.0432(15) 0.0323(14) -0.0095(11) -0.0006(11) -0.0062(12)
O21 0.0314(14) 0.0381(14) 0.0299(13) -0.0086(11) 0.0044(11) 0.0008(12)
O22 0.0257(13) 0.0388(14) 0.0294(13) 0.0150(11) -0.0047(11) -0.0009(11)
O23 0.0206(12) 0.0283(12) 0.0208(11) 0.0034(9) -0.0019(10) -0.0031(10)
O24 0.0347(14) 0.0254(12) 0.0289(12) -0.0011(10) 0.0007(11) -0.0057(11)
O25 0.0259(13) 0.0328(13) 0.0309(13) 0.0034(11) 0.0081(11) 0.0068(11)
O26 0.0334(14) 0.0198(11) 0.0252(12) 0.0030(10) -0.0013(10) -0.0018(11)
O27 0.0307(14) 0.0429(15) 0.0288(14) 0.0031(12) -0.0048(11) -0.0089(12)
O28 0.0196(12) 0.0343(14) 0.0248(12) 0.0029(10) 0.0029(10) -0.0020(10)
N1 0.0205(15) 0.0294(16) 0.0284(15) -0.0013(13) -0.0028(13) 0.0057(12)
N11 0.0205(15) 0.0310(16) 0.0294(16) 0.0012(13) -0.0030(12) -0.0039(13)
N21 0.0233(15) 0.0299(16) 0.0187(14) -0.0011(12) 0.0006(12) -0.0035(13)
C1 0.032(2) 0.0254(18) 0.0236(18) 0.0015(14) 0.0002(15) 0.0048(15)
C2 0.035(2) 0.0257(19) 0.036(2) 0.0009(16) 0.0015(17) 0.0068(16)
C3 0.039(2) 0.035(2) 0.032(2) 0.0083(17) 0.0061(18) 0.0036(18)
C4 0.054(3) 0.039(2) 0.0238(19) 0.0043(17) 0.0005(18) 0.011(2)
C5 0.039(2) 0.0281(19) 0.033(2) -0.0008(16) -0.0075(18) 0.0070(17)
C6 0.0262(19) 0.0242(18) 0.0273(18) 0.0008(14) -0.0021(15) 0.0068(15)
C7 0.0240(18) 0.0286(19) 0.0256(18) -0.0019(15) -0.0058(14) 0.0022(15)
C8 0.0266(19) 0.0205(17) 0.0315(19) -0.0038(14) -0.0074(15) 0.0029(15)
C9 0.104(5) 0.047(3) 0.094(4) -0.030(3) -0.050(4) 0.017(3)
C10 0.180(8) 0.138(6) 0.148(6) 0.099(5) -0.121(6) -0.112(6)
C11 0.043(3) 0.159(6) 0.079(4) -0.034(4) 0.020(3) 0.010(4)
C12 0.178(9) 0.199(9) 0.150(7) -0.009(7) 0.117(7) -0.014(8)
C13 0.0266(19) 0.0252(19) 0.034(2) -0.0069(16) -0.0023(16) -0.0011(15)
C14 0.0198(18) 0.033(2) 0.054(2) 0.0026(18) 0.0110(18) 0.0014(16)
C15 0.038(2) 0.037(2) 0.044(2) 0.0012(18) 0.0045(19) 0.0105(19)
C16 0.031(2) 0.033(2) 0.124(5) -0.003(3) 0.017(3) -0.0057(19)
C17 0.047(3) 0.065(3) 0.041(2) 0.015(2) 0.016(2) 0.016(2)
C21 0.0240(19) 0.0257(18) 0.0248(18) 0.0006(14) -0.0005(14) 0.0014(14)
C22 0.027(2) 0.0265(19) 0.039(2) -0.0067(16) -0.0031(16) 0.0042(16)
C23 0.031(2) 0.0230(18) 0.035(2) -0.0014(15) -0.0103(17) 0.0001(15)
C24 0.036(2) 0.0255(19) 0.0250(19) 0.0018(15) -0.0025(15) -0.0043(15)
C25 0.0291(19) 0.0227(17) 0.0269(18) -0.0024(14) 0.0005(15) -0.0023(15)
C26 0.0212(17) 0.0233(17) 0.0262(18) -0.0014(14) 0.0005(14) -0.0017(14)
C27 0.0253(18) 0.0266(18) 0.0248(18) -0.0051(14) 0.0012(14) -0.0014(15)
C28 0.0230(18) 0.0236(18) 0.0293(18) 0.0006(14) 0.0034(15) 0.0033(14)
C29 0.052(2) 0.028(2) 0.042(2) -0.0125(17) 0.008(2) -0.0004(19)
C30 0.045(2) 0.043(2) 0.034(2) 0.0041(18) 0.0047(19) 0.0064(19)
C31 0.035(2) 0.044(2) 0.051(2) -0.009(2) -0.016(2) 0.0050(19)
C32 0.034(2) 0.045(2) 0.065(3) -0.004(2) -0.009(2) 0.010(2)
C33 0.0222(19) 0.033(2) 0.037(2) -0.0091(17) -0.0029(16) 0.0004(16)
C34 0.023(2) 0.047(2) 0.039(2) -0.0106(18) -0.0071(16) -0.0069(17)
C35 0.027(2) 0.068(3) 0.055(3) -0.001(2) 0.0010(19) 0.006(2)
C36 0.043(3) 0.054(3) 0.072(3) -0.018(2) -0.006(2) -0.010(2)
C37 0.037(2) 0.098(4) 0.036(2) -0.017(2) -0.002(2) -0.013(3)
C41 0.036(2) 0.0244(18) 0.0220(17) 0.0018(14) -0.0018(15) -0.0062(16)
C42 0.049(2) 0.031(2) 0.0204(18) -0.0020(15) 0.0025(17) -0.0115(18)
C43 0.040(2) 0.0282(19) 0.0268(19) -0.0020(15) 0.0101(17) -0.0054(17)
C44 0.032(2) 0.0248(18) 0.037(2) -0.0011(16) 0.0041(17) 0.0033(16)
C45 0.034(2) 0.0280(19) 0.0229(18) -0.0006(14) -0.0011(15) 0.0005(16)
C46 0.0258(18) 0.0196(16) 0.0233(17) 0.0005(13) -0.0003(14) -0.0046(14)
C47 0.0179(16) 0.0246(17) 0.0218(16) 0.0017(13) -0.0015(13) 0.0000(14)
C48 0.0211(16) 0.0232(17) 0.0230(17) 0.0043(14) -0.0001(13) 0.0020(13)
C49 0.032(2) 0.034(2) 0.032(2) -0.0086(16) 0.0079(16) 0.0023(17)
C50 0.035(2) 0.038(2) 0.043(2) -0.0042(18) 0.0123(18) -0.0076(18)
C51 0.033(2) 0.0237(18) 0.0286(19) 0.0056(15) 0.0002(15) -0.0013(15)
C52 0.038(2) 0.040(2) 0.051(2) 0.0112(19) -0.012(2) -0.0077(19)
C53 0.0260(19) 0.0272(18) 0.0238(18) 0.0024(14) 0.0014(15) -0.0015(15)
C54 0.0210(18) 0.032(2) 0.034(2) 0.0012(16) 0.0057(15) -0.0054(15)
C55 0.046(2) 0.048(3) 0.044(2) 0.0003(19) -0.001(2) -0.022(2)
C56 0.031(2) 0.044(2) 0.053(3) 0.012(2) 0.0135(19) 0.0102(19)
C57 0.035(2) 0.043(2) 0.037(2) 0.0075(18) 0.0083(18) -0.0036(19)

loop_
_atom_type_symbol
_atom_type_description
_atom_type_scat_dispersion_real
_atom_type_scat_dispersion_imag
_atom_type_scat_source
C C 0.0033 0.0016 'International Tables Vol C Tables 4.2.6.8 and 6.1.1.4'
H H 0.0000 0.0000 'International Tables Vol C Tables 4.2.6.8 and 6.1.1.4'
N N 0.0061 0.0033 'International Tables Vol C Tables 4.2.6.8 and 6.1.1.4'
O O 0.0106 0.0060 'International Tables Vol C Tables 4.2.6.8 and 6.1.1.4'
P P 0.1023 0.0942 'International Tables Vol C Tables 4.2.6.8 and 6.1.1.4'
S S 0.1246 0.1234 'International Tables Vol C Tables 4.2.6.8 and 6.1.1.4'

loop_
_geom_angle_atom_site_label_1
_geom_angle_atom_site_label_2
_geom_angle_atom_site_label_3
_geom_angle
O1 S1 O2 119.39(15)
O1 S1 O3 107.09(14)
O2 S1 O3 110.76(14)
O1 S1 N1 111.98(15)
O2 S1 N1 110.95(15)
O3 S1 N1 93.53(13)
O11 S11 O12 119.41(15)
O11 S11 O13 107.25(14)
O12 S11 O13 110.28(14)
O11 S11 N11 112.63(15)
O12 S11 N11 110.54(15)
O13 S11 N11 93.57(13)
O22 S21 O21 119.05(15)
O22 S21 O23 107.23(13)
O21 S21 O23 110.47(13)
O22 S21 N21 113.11(15)
O21 S21 N21 110.22(14)
O23 S21 N21 93.75(12)
O4 P1 O6 117.44(16)
O4 P1 O5 115.58(15)
O6 P1 O5 105.51(16)
O4 P1 C8 111.80(16)
O6 P1 C8 103.34(15)
O5 P1 C8 101.29(15)
O14 P2 O16 115.84(15)
O14 P2 O15 115.47(14)
O16 P2 O15 106.77(14)
O14 P2 C28 112.14(15)
O16 P2 C28 103.04(14)
O15 P2 C28 101.99(14)
O24 P3 O25 116.24(14)
O24 P3 O26 115.95(13)
O25 P3 O26 105.92(13)
O24 P3 C48 110.42(15)
O25 P3 C48 103.91(14)
O26 P3 C48 102.94(14)
C8 O3 S1 108.45(19)
C9 O5 P1 120.2(3)
C11 O6 P1 126.8(3)
C13 O8 C14 121.6(3)
C28 O13 S11 108.68(19)
C29 O15 P2 123.5(2)
C31 O16 P2 119.9(2)
C33 O18 C34 120.9(3)
C48 O23 S21 108.85(18)
C49 O25 P3 126.1(2)
C51 O26 P3 121.63(19)
C53 O28 C54 121.1(3)
C13 N1 C7 121.6(3)
C13 N1 S1 121.3(2)
C7 N1 S1 114.0(2)
C33 N11 C27 121.6(3)
C33 N11 S11 121.7(2)
C27 N11 S11 114.0(2)
C53 N21 C47 121.4(3)
C53 N21 S21 122.1(2)
C47 N21 S21 114.1(2)
C2 C1 C6 120.1(3)
C2 C1 H1B 120.0
C6 C1 H1B 120.0
C3 C2 C1 120.7(4)
C3 C2 H2B 119.6
C1 C2 H2B 119.6
C2 C3 C4 119.3(4)
C2 C3 H3A 120.4
C4 C3 H3A 120.4
C3 C4 C5 120.1(3)
C3 C4 H4B 119.9
C5 C4 H4B 119.9
C6 C5 C4 120.4(4)
C6 C5 H5A 119.8
C4 C5 H5A 119.8
C5 C6 C1 119.3(3)
C5 C6 C7 118.9(3)
C1 C6 C7 121.7(3)
N1 C7 C6 112.6(3)
N1 C7 C8 100.3(2)
C6 C7 C8 116.4(3)
N1 C7 H7A 109.0
C6 C7 H7A 109.0
C8 C7 H7A 109.0
O3 C8 C7 104.8(2)
O3 C8 P1 107.8(2)
C7 C8 P1 121.9(2)
O3 C8 H8A 107.2
C7 C8 H8A 107.2
P1 C8 H8A 107.2
O5 C9 C10 111.2(4)
O5 C9 H9A 109.4
C10 C9 H9A 109.4
O5 C9 H9B 109.4
C10 C9 H9B 109.4
H9A C9 H9B 108.0
C9 C10 H10A 109.5
C9 C10 H10B 109.5
H10A C10 H10B 109.5
C9 C10 H10C 109.5
H10A C10 H10C 109.5
H10B C10 H10C 109.5
O6 C11 C12 117.4(5)
O6 C11 H11A 108.0
C12 C11 H11A 108.0
O6 C11 H11B 108.0
C12 C11 H11B 108.0
H11A C11 H11B 107.2
C11 C12 H12B 109.5
C11 C12 H12C 109.5
H12B C12 H12C 109.5
C11 C12 H12D 109.5
H12B C12 H12D 109.5
H12C C12 H12D 109.5
O7 C13 O8 129.1(3)
O7 C13 N1 123.1(3)
O8 C13 N1 107.8(3)
O8 C14 C17 101.5(3)
O8 C14 C16 108.5(3)
C17 C14 C16 112.7(4)
O8 C14 C15 109.8(3)
C17 C14 C15 111.8(3)
C16 C14 C15 112.0(3)
C14 C15 H15A 109.5
C14 C15 H15B 109.5
H15A C15 H15B 109.5
C14 C15 H15C 109.5
H15A C15 H15C 109.5
H15B C15 H15C 109.5
C14 C16 H16A 109.5
C14 C16 H16B 109.5
H16A C16 H16B 109.5
C14 C16 H16C 109.5
H16A C16 H16C 109.5
H16B C16 H16C 109.5
C14 C17 H17A 109.5
C14 C17 H17B 109.5
H17A C17 H17B 109.5
C14 C17 H17C 109.5
H17A C17 H17C 109.5
H17B C17 H17C 109.5
C22 C21 C26 120.4(3)
C22 C21 H21B 119.8
C26 C21 H21B 119.8
C21 C22 C23 120.0(3)
C21 C22 H22B 120.0
C23 C22 H22B 120.0
C24 C23 C22 120.1(3)
C24 C23 H23A 120.0
C22 C23 H23A 120.0
C23 C24 C25 119.6(3)
C23 C24 H24B 120.2
C25 C24 H24B 120.2
C26 C25 C24 121.3(3)
C26 C25 H25A 119.3
C24 C25 H25A 119.3
C25 C26 C21 118.7(3)
C25 C26 C27 119.9(3)
C21 C26 C27 121.4(3)
N11 C27 C26 112.5(3)
N11 C27 C28 100.2(3)
C26 C27 C28 117.3(3)
N11 C27 H27A 108.8
C26 C27 H27A 108.8
C28 C27 H27A 108.8
O13 C28 C27 104.6(2)
O13 C28 P2 107.8(2)
C27 C28 P2 121.6(2)
O13 C28 H28A 107.4
C27 C28 H28A 107.4
P2 C28 H28A 107.4
O15 C29 C30 109.7(3)
O15 C29 H29A 109.7
C30 C29 H29A 109.7
O15 C29 H29B 109.7
C30 C29 H29B 109.7
H29A C29 H29B 108.2
C29 C30 H30A 109.5
C29 C30 H30B 109.5
H30A C30 H30B 109.5
C29 C30 H30C 109.5
H30A C30 H30C 109.5
H30B C30 H30C 109.5
O16 C31 C32 107.1(3)
O16 C31 H31A 110.3
C32 C31 H31A 110.3
O16 C31 H31B 110.3
C32 C31 H31B 110.3
H31A C31 H31B 108.5
C31 C32 H32A 109.5
C31 C32 H32B 109.5
H32A C32 H32B 109.5
C31 C32 H32C 109.5
H32A C32 H32C 109.5
H32B C32 H32C 109.5
O17 C33 O18 129.0(3)
O17 C33 N11 123.0(3)
O18 C33 N11 107.9(3)
C36 C34 O18 110.1(3)
C36 C34 C35 113.7(3)
O18 C34 C35 108.4(3)
C36 C34 C37 111.2(4)
O18 C34 C37 101.0(3)
C35 C34 C37 111.7(4)
C34 C35 H35A 109.5
C34 C35 H35B 109.5
H35A C35 H35B 109.5
C34 C35 H35C 109.5
H35A C35 H35C 109.5
H35B C35 H35C 109.5
C34 C36 H36A 109.5
C34 C36 H36B 109.5
H36A C36 H36B 109.5
C34 C36 H36C 109.5
H36A C36 H36C 109.5
H36B C36 H36C 109.5
C34 C37 H37A 109.5
C34 C37 H37B 109.5
H37A C37 H37B 109.5
C34 C37 H37C 109.5
H37A C37 H37C 109.5
H37B C37 H37C 109.5
C46 C41 C42 120.1(3)
C46 C41 H41A 120.0
C42 C41 H41A 120.0
C43 C42 C41 120.5(3)
C43 C42 H42A 119.8
C41 C42 H42A 119.8
C42 C43 C44 120.1(3)
C42 C43 H43A 119.9
C44 C43 H43A 119.9
C43 C44 C45 120.0(3)
C43 C44 H44A 120.0
C45 C44 H44A 120.0
C46 C45 C44 120.1(3)
C46 C45 H45A 120.0
C44 C45 H45A 120.0
C41 C46 C45 119.2(3)
C41 C46 C47 119.7(3)
C45 C46 C47 121.1(3)
N21 C47 C46 110.6(3)
N21 C47 C48 100.9(2)
C46 C47 C48 117.9(3)
N21 C47 H47A 109.0
C46 C47 H47A 109.0
C48 C47 H47A 109.0
O23 C48 C47 104.8(2)
O23 C48 P3 109.1(2)
C47 C48 P3 120.1(2)
O23 C48 H48A 107.4
C47 C48 H48A 107.4
P3 C48 H48A 107.4
O25 C49 C50 112.6(3)
O25 C49 H49A 109.1
C50 C49 H49A 109.1
O25 C49 H49B 109.1
C50 C49 H49B 109.1
H49A C49 H49B 107.8
C49 C50 H50A 109.5
C49 C50 H50B 109.5
H50A C50 H50B 109.5
C49 C50 H50C 109.5
H50A C50 H50C 109.5
H50B C50 H50C 109.5
O26 C51 C52 107.6(3)
O26 C51 H51A 110.2
C52 C51 H51A 110.2
O26 C51 H51B 110.2
C52 C51 H51B 110.2
H51A C51 H51B 108.5
C51 C52 H52A 109.5
C51 C52 H52B 109.5
H52A C52 H52B 109.5
C51 C52 H52C 109.5
H52A C52 H52C 109.5
H52B C52 H52C 109.5
O27 C53 O28 129.6(3)
O27 C53 N21 122.4(3)
O28 C53 N21 107.9(3)
O28 C54 C56 107.5(3)
O28 C54 C57 102.2(3)
C56 C54 C57 112.0(3)
O28 C54 C55 111.0(3)
C56 C54 C55 112.7(3)
C57 C54 C55 110.9(3)
C54 C55 H55A 109.5
C54 C55 H55B 109.5
H55A C55 H55B 109.5
C54 C55 H55C 109.5
H55A C55 H55C 109.5
H55B C55 H55C 109.5
C54 C56 H56A 109.5
C54 C56 H56B 109.5
H56A C56 H56B 109.5
C54 C56 H56C 109.5
H56A C56 H56C 109.5
H56B C56 H56C 109.5
C54 C57 H57A 109.5
C54 C57 H57B 109.5
H57A C57 H57B 109.5
C54 C57 H57C 109.5
H57A C57 H57C 109.5
H57B C57 H57C 109.5

loop_
_geom_bond_atom_site_label_1
_geom_bond_atom_site_label_2
_geom_bond_distance
S1 O1 1.415(2)
S1 O2 1.417(2)
S1 O3 1.578(2)
S1 N1 1.672(3)
S11 O11 1.413(2)
S11 O12 1.422(2)
S11 O13 1.581(2)
S11 N11 1.664(3)
S21 O22 1.415(2)
S21 O21 1.424(2)
S21 O23 1.579(2)
S21 N21 1.657(3)
P1 O4 1.459(2)
P1 O6 1.547(3)
P1 O5 1.562(3)
P1 C8 1.813(3)
P2 O14 1.464(2)
P2 O16 1.555(2)
P2 O15 1.570(2)
P2 C28 1.809(3)
P3 O24 1.465(2)
P3 O25 1.552(2)
P3 O26 1.566(2)
P3 C48 1.809(3)
O3 C8 1.474(4)
O5 C9 1.444(5)
O6 C11 1.438(5)
O7 C13 1.195(4)
O8 C13 1.335(4)
O8 C14 1.490(4)
O13 C28 1.467(4)
O15 C29 1.451(4)
O16 C31 1.461(4)
O17 C33 1.202(4)
O18 C33 1.328(4)
O18 C34 1.503(4)
O23 C48 1.470(4)
O25 C49 1.457(4)
O26 C51 1.466(4)
O27 C53 1.189(4)
O28 C53 1.329(4)
O28 C54 1.490(4)
N1 C13 1.395(4)
N1 C7 1.477(4)
N11 C33 1.395(4)
N11 C27 1.487(4)
N21 C53 1.402(4)
N21 C47 1.482(4)
C1 C2 1.382(5)
C1 C6 1.389(5)
C1 H1B 0.9500
C2 C3 1.377(5)
C2 H2B 0.9500
C3 C4 1.387(5)
C3 H3A 0.9500
C4 C5 1.387(5)
C4 H4B 0.9500
C5 C6 1.379(5)
C5 H5A 0.9500
C6 C7 1.514(5)
C7 C8 1.541(4)
C7 H7A 1.0000
C8 H8A 1.0000
C9 C10 1.469(4)
C9 H9A 0.9900
C9 H9B 0.9900
C10 H10A 0.9800
C10 H10B 0.9800
C10 H10C 0.9800
C11 C12 1.462(4)
C11 H11A 0.9900
C11 H11B 0.9900
C12 H12B 0.9800
C12 H12C 0.9800
C12 H12D 0.9800
C14 C17 1.495(5)
C14 C16 1.510(5)
C14 C15 1.514(5)
C15 H15A 0.9800
C15 H15B 0.9800
C15 H15C 0.9800
C16 H16A 0.9800
C16 H16B 0.9800
C16 H16C 0.9800
C17 H17A 0.9800
C17 H17B 0.9800
C17 H17C 0.9800
C21 C22 1.384(5)
C21 C26 1.398(4)
C21 H21B 0.9500
C22 C23 1.390(5)
C22 H22B 0.9500
C23 C24 1.381(5)
C23 H23A 0.9500
C24 C25 1.385(5)
C24 H24B 0.9500
C25 C26 1.380(4)
C25 H25A 0.9500
C26 C27 1.509(5)
C27 C28 1.548(5)
C27 H27A 1.0000
C28 H28A 1.0000
C29 C30 1.505(6)
C29 H29A 0.9900
C29 H29B 0.9900
C30 H30A 0.9800
C30 H30B 0.9800
C30 H30C 0.9800
C31 C32 1.476(5)
C31 H31A 0.9900
C31 H31B 0.9900
C32 H32A 0.9800
C32 H32B 0.9800
C32 H32C 0.9800
C34 C36 1.494(5)
C34 C35 1.503(5)
C34 C37 1.522(5)
C35 H35A 0.9800
C35 H35B 0.9800
C35 H35C 0.9800
C36 H36A 0.9800
C36 H36B 0.9800
C36 H36C 0.9800
C37 H37A 0.9800
C37 H37B 0.9800
C37 H37C 0.9800
C41 C46 1.385(4)
C41 C42 1.394(5)
C41 H41A 0.9500
C42 C43 1.373(5)
C42 H42A 0.9500
C43 C44 1.373(5)
C43 H43A 0.9500
C44 C45 1.400(5)
C44 H44A 0.9500
C45 C46 1.391(5)
C45 H45A 0.9500
C46 C47 1.521(4)
C47 C48 1.541(4)
C47 H47A 1.0000
C48 H48A 1.0000
C49 C50 1.493(5)
C49 H49A 0.9900
C49 H49B 0.9900
C50 H50A 0.9800
C50 H50B 0.9800
C50 H50C 0.9800
C51 C52 1.501(5)
C51 H51A 0.9900
C51 H51B 0.9900
C52 H52A 0.9800
C52 H52B 0.9800
C52 H52C 0.9800
C54 C56 1.505(5)
C54 C57 1.507(5)
C54 C55 1.512(5)
C55 H55A 0.9800
C55 H55B 0.9800
C55 H55C 0.9800
C56 H56A 0.9800
C56 H56B 0.9800
C56 H56C 0.9800
C57 H57A 0.9800
C57 H57B 0.9800
C57 H57C 0.9800

loop_
_geom_torsion_atom_site_label_1
_geom_torsion_atom_site_label_2
_geom_torsion_atom_site_label_3
_geom_torsion_atom_site_label_4
_geom_torsion
O1 S1 O3 C8 -145.8(2)
O2 S1 O3 C8 82.5(2)
N1 S1 O3 C8 -31.5(2)
O4 P1 O5 C9 21.3(4)
O6 P1 O5 C9 152.9(3)
C8 P1 O5 C9 -99.7(4)
O4 P1 O6 C11 48.7(4)
O5 P1 O6 C11 -81.7(4)
C8 P1 O6 C11 172.3(4)
O11 S11 O13 C28 -147.1(2)
O12 S11 O13 C28 81.3(2)
N11 S11 O13 C28 -32.1(2)
O14 P2 O15 C29 -4.5(3)
O16 P2 O15 C29 125.9(3)
C28 P2 O15 C29 -126.4(3)
O14 P2 O16 C31 75.4(3)
O15 P2 O16 C31 -54.8(3)
C28 P2 O16 C31 -161.8(3)
O22 S21 O23 C48 -147.3(2)
O21 S21 O23 C48 81.5(2)
N21 S21 O23 C48 -31.7(2)
O24 P3 O25 C49 101.8(3)
O26 P3 O25 C49 -28.6(3)
C48 P3 O25 C49 -136.7(3)
O24 P3 O26 C51 20.7(3)
O25 P3 O26 C51 151.2(2)
C48 P3 O26 C51 -100.0(3)
O1 S1 N1 C13 -81.9(3)
O2 S1 N1 C13 54.3(3)
O3 S1 N1 C13 168.1(2)
O1 S1 N1 C7 117.5(2)
O2 S1 N1 C7 -106.3(2)
O3 S1 N1 C7 7.5(2)
O11 S11 N11 C33 -80.1(3)
O12 S11 N11 C33 56.3(3)
O13 S11 N11 C33 169.5(3)
O11 S11 N11 C27 118.3(2)
O12 S11 N11 C27 -105.3(2)
O13 S11 N11 C27 7.9(2)
O22 S21 N21 C53 -78.1(3)
O21 S21 N21 C53 57.9(3)
O23 S21 N21 C53 171.3(3)
O22 S21 N21 C47 119.3(2)
O21 S21 N21 C47 -104.6(2)
O23 S21 N21 C47 8.8(2)
C6 C1 C2 C3 -0.1(5)
C1 C2 C3 C4 0.1(5)
C2 C3 C4 C5 0.6(6)
C3 C4 C5 C6 -1.3(6)
C4 C5 C6 C1 1.3(5)
C4 C5 C6 C7 -175.7(3)
C2 C1 C6 C5 -0.6(5)
C2 C1 C6 C7 176.3(3)
C13 N1 C7 C6 92.2(4)
S1 N1 C7 C6 -107.2(3)
C13 N1 C7 C8 -143.3(3)
S1 N1 C7 C8 17.2(3)
C5 C6 C7 N1 -149.3(3)
C1 C6 C7 N1 33.8(4)
C5 C6 C7 C8 95.6(4)
C1 C6 C7 C8 -81.3(4)
S1 O3 C8 C7 46.4(3)
S1 O3 C8 P1 177.64(15)
N1 C7 C8 O3 -37.3(3)
C6 C7 C8 O3 84.6(3)
N1 C7 C8 P1 -159.8(2)
C6 C7 C8 P1 -38.0(4)
O4 P1 C8 O3 62.8(3)
O6 P1 C8 O3 -64.4(2)
O5 P1 C8 O3 -173.6(2)
O4 P1 C8 C7 -176.1(3)
O6 P1 C8 C7 56.7(3)
O5 P1 C8 C7 -52.5(3)
P1 O5 C9 C10 155.4(5)
P1 O6 C11 C12 63.4(8)
C14 O8 C13 O7 31.6(5)
C14 O8 C13 N1 -150.9(3)
C7 N1 C13 O7 -2.3(5)
S1 N1 C13 O7 -161.4(3)
C7 N1 C13 O8 180.0(3)
S1 N1 C13 O8 20.8(4)
C13 O8 C14 C17 168.4(3)
C13 O8 C14 C16 49.5(5)
C13 O8 C14 C15 -73.2(4)
C26 C21 C22 C23 0.0(5)
C21 C22 C23 C24 -0.5(5)
C22 C23 C24 C25 0.7(5)
C23 C24 C25 C26 -0.5(5)
C24 C25 C26 C21 -0.1(5)
C24 C25 C26 C27 -179.1(3)
C22 C21 C26 C25 0.3(5)
C22 C21 C26 C27 179.3(3)
C33 N11 C27 C26 89.8(4)
S11 N11 C27 C26 -108.6(3)
C33 N11 C27 C28 -144.9(3)
S11 N11 C27 C28 16.8(3)
C25 C26 C27 N11 -150.5(3)
C21 C26 C27 N11 30.6(4)
C25 C26 C27 C28 94.2(4)
C21 C26 C27 C28 -84.8(4)
S11 O13 C28 C27 46.7(3)
S11 O13 C28 P2 177.43(15)
N11 C27 C28 O13 -37.1(3)
C26 C27 C28 O13 84.9(3)
N11 C27 C28 P2 -159.2(2)
C26 C27 C28 P2 -37.2(4)
O14 P2 C28 O13 63.8(2)
O16 P2 C28 O13 -61.4(2)
O15 P2 C28 O13 -172.0(2)
O14 P2 C28 C27 -175.6(2)
O16 P2 C28 C27 59.2(3)
O15 P2 C28 C27 -51.5(3)
P2 O15 C29 C30 113.6(3)
P2 O16 C31 C32 -170.8(3)
C34 O18 C33 O17 25.6(6)
C34 O18 C33 N11 -156.7(3)
C27 N11 C33 O17 -2.9(5)
S11 N11 C33 O17 -163.1(3)
C27 N11 C33 O18 179.3(3)
S11 N11 C33 O18 19.1(4)
C33 O18 C34 C36 -72.7(4)
C33 O18 C34 C35 52.2(4)
C33 O18 C34 C37 169.7(3)
C46 C41 C42 C43 0.0(5)
C41 C42 C43 C44 0.2(5)
C42 C43 C44 C45 -0.7(5)
C43 C44 C45 C46 1.2(5)
C42 C41 C46 C45 0.4(5)
C42 C41 C46 C47 -179.2(3)
C44 C45 C46 C41 -1.0(5)
C44 C45 C46 C47 178.6(3)
C53 N21 C47 C46 87.0(3)
S21 N21 C47 C46 -110.3(2)
C53 N21 C47 C48 -147.4(3)
S21 N21 C47 C48 15.2(3)
C41 C46 C47 N21 -137.4(3)
C45 C46 C47 N21 43.0(4)
C41 C46 C47 C48 107.3(3)
C45 C46 C47 C48 -72.3(4)
S21 O23 C48 C47 45.2(3)
S21 O23 C48 P3 174.92(14)
N21 C47 C48 O23 -35.3(3)
C46 C47 C48 O23 85.2(3)
N21 C47 C48 P3 -158.3(2)
C46 C47 C48 P3 -37.8(4)
O24 P3 C48 O23 70.5(2)
O25 P3 C48 O23 -54.8(2)
O26 P3 C48 O23 -165.09(19)
O24 P3 C48 C47 -168.7(2)
O25 P3 C48 C47 66.0(3)
O26 P3 C48 C47 -44.3(3)
P3 O25 C49 C50 -64.2(4)
P3 O26 C51 C52 155.6(2)
C54 O28 C53 O27 24.7(5)
C54 O28 C53 N21 -158.4(3)
C47 N21 C53 O27 0.3(5)
S21 N21 C53 O27 -160.9(3)
C47 N21 C53 O28 -176.9(3)
S21 N21 C53 O28 21.9(4)
C53 O28 C54 C56 57.3(4)
C53 O28 C54 C57 175.3(3)
C53 O28 C54 C55 -66.3(4)
